data_4322774
loop_
_publ_author_name
'Victor I. Ovcharenko'
'Sergei V. Fokin'
'Vladimir A. Reznikov'
'Vladimir N. Ikorskii'
'Galina V. Romanenko'
'Renad Z. Sagdeev'

_publ_section_title
;
 Nonclassical Packing of Metal Dioximates. Superexchange through a
 Diamagnetic Metal Cation
;
_journal_name_full 'Inorganic Chemistry'
_journal_page_first 2104
_journal_page_last 2105
_journal_paper_doi 10.1021/ic971523j
_journal_volume 37
_journal_year 1998
_chemical_formula_sum 'C16 H26 N6 O6 Pd'
_chemical_formula_weight 504.83
_chemical_name_systematic
;
 ?
;
_space_group_IT_number 14
_symmetry_cell_setting monoclinic
_symmetry_space_group_name_Hall '-P 2ybc'
_symmetry_space_group_name_H-M 'P 1 21/c 1'
_atom_sites_solution_hydrogens geom
_atom_sites_solution_primary direct
_atom_sites_solution_secondary difmap
_audit_creation_method SHELXL-97
_cell_angle_alpha 90.00
_cell_angle_beta 109.91(3)
_cell_angle_gamma 90.00
_cell_formula_units_Z 2
_cell_length_a 8.079(2)
_cell_length_b 11.329(2)
_cell_length_c 12.078(2)
_cell_measurement_temperature 293(2)
_cell_volume 1039.4(4)
_computing_structure_refinement 'SHELXL-97 (Sheldrick, 1997)'
_computing_structure_solution 'SHELXS-97 (Sheldrick, 1990)'
_diffrn_ambient_temperature 293(2)
_diffrn_measured_fraction_theta_full 0.836
_diffrn_measured_fraction_theta_max 0.836
_diffrn_radiation_monochromator graphite
_diffrn_radiation_source 'fine-focus sealed tube'
_diffrn_radiation_type MoK\a
_diffrn_radiation_wavelength 0.71069
_diffrn_reflns_av_R_equivalents 0.0226
_diffrn_reflns_av_sigmaI/netI 0.0405
_diffrn_reflns_limit_h_max 0
_diffrn_reflns_limit_h_min -9
_diffrn_reflns_limit_k_max 0
_diffrn_reflns_limit_k_min -14
_diffrn_reflns_limit_l_max 15
_diffrn_reflns_limit_l_min -14
_diffrn_reflns_number 2173
_diffrn_reflns_theta_full 27.05
_diffrn_reflns_theta_max 27.05
_diffrn_reflns_theta_min 2.54
_exptl_absorpt_coefficient_mu 0.938
_exptl_crystal_density_diffrn 1.613
_exptl_crystal_density_method 'not measured'
_exptl_crystal_F_000 516
_refine_diff_density_max 0.483
_refine_diff_density_min -0.291
_refine_diff_density_rms 0.079
_refine_ls_extinction_coef 0.0020(6)
_refine_ls_extinction_expression Fc^*^=kFc[1+0.001xFc^2^\l^3^/sin(2\q)]^-1/4^
_refine_ls_extinction_method SHELXL
_refine_ls_goodness_of_fit_ref 1.098
_refine_ls_hydrogen_treatment mixed
_refine_ls_matrix_type full
_refine_ls_number_parameters 186
_refine_ls_number_reflns 2014
_refine_ls_number_restraints 0
_refine_ls_restrained_S_all 1.098
_refine_ls_R_factor_all 0.0531
_refine_ls_R_factor_gt 0.0326
_refine_ls_shift/su_max 0.203
_refine_ls_shift/su_mean 0.011
_refine_ls_structure_factor_coef Fsqd
_refine_ls_weighting_details 'w=1/[\s^2^(Fo^2^)+(0.0299P)^2^+1.0499P] where P=(Fo^2^+2Fc^2^)/3'
_refine_ls_weighting_scheme calc
_refine_ls_wR_factor_gt 0.0696
_refine_ls_wR_factor_ref 0.0802
_reflns_number_gt 1521
_reflns_number_total 2014
_reflns_threshold_expression >2sigma(I)
_cod_data_source_file ic971523j_2.cif
_cod_data_source_block f75n
_cod_depositor_comments
;
The following automatic conversions were performed:

'_refine_ls_weighting_scheme' value 'calc
w=1/[\s^2^(Fo^2^)+(0.0299P)^2^+1.0499P] where P=(Fo^2^+2Fc^2^)/3' was
changed to 'calc'. New tag '_refine_ls_weighting_details' was
created. The value of the new tag was set to
'w=1/[\s^2^(Fo^2^)+(0.0299P)^2^+1.0499P] where P=(Fo^2^+2Fc^2^)/3'.

Automatic conversion script
Id: cif_fix_values 3143 2015-03-26 13:38:13Z robertas 
;
_cod_database_code 4322774

loop_
_symmetry_equiv_pos_as_xyz
'x, y, z'
'-x, y+1/2, -z+1/2'
'-x, -y, -z'
'x, -y-1/2, z-1/2'

loop_
_atom_site_label
_atom_site_type_symbol
_atom_site_fract_x
_atom_site_fract_y
_atom_site_fract_z
_atom_site_U_iso_or_equiv
_atom_site_adp_type
_atom_site_occupancy
_atom_site_calc_flag
_atom_site_refinement_flags
_atom_site_disorder_assembly
_atom_site_disorder_group
Pd Pd 0.0000 0.5000 0.0000 0.02650(14) Uani 1 d S . .
N3 N -0.1790(4) 0.4003(3) 0.0350(3) 0.0285(7) Uani 1 d . . .
O31 O -0.3483(3) 0.4299(3) 0.0053(3) 0.0389(7) Uani 1 d . . .
C4 C -0.1115(5) 0.3060(3) 0.0934(3) 0.0289(8) Uani 1 d . . .
C3 C -0.1914(5) 0.2084(3) 0.1432(4) 0.0312(8) Uani 1 d . . .
C31 C -0.3442(7) 0.1463(5) 0.0502(5) 0.0464(11) Uani 1 d . . .
H311 H -0.447(6) 0.191(4) 0.029(4) 0.050(14) Uiso 1 d . . .
H312 H -0.320(5) 0.129(4) -0.018(4) 0.033(12) Uiso 1 d . . .
H313 H -0.369(7) 0.072(5) 0.080(5) 0.072(17) Uiso 1 d . . .
C32 C -0.2413(8) 0.2472(5) 0.2481(5) 0.0485(12) Uani 1 d . . .
H321 H -0.270(7) 0.175(5) 0.288(5) 0.077(18) Uiso 1 d . . .
H322 H -0.143(7) 0.271(5) 0.306(5) 0.060(16) Uiso 1 d . . .
H323 H -0.329(6) 0.296(4) 0.227(4) 0.033(12) Uiso 1 d . . .
N2 N -0.0344(5) 0.1271(3) 0.1834(3) 0.0405(8) Uani 1 d . . .
O21 O -0.0453(4) 0.0262(3) 0.2252(4) 0.0623(10) Uani 1 d . . .
C2 C 0.1378(5) 0.1758(4) 0.1847(4) 0.0356(9) Uani 1 d . . .
C21 C 0.2185(9) 0.0913(5) 0.1204(7) 0.0603(16) Uani 1 d . . .
H211 H 0.325(7) 0.112(4) 0.121(4) 0.055(15) Uiso 1 d . . .
H212 H 0.137(7) 0.085(5) 0.043(5) 0.052(16) Uiso 1 d . . .
H213 H 0.235(8) 0.014(6) 0.160(6) 0.10(2) Uiso 1 d . . .
C22 C 0.2598(8) 0.1982(7) 0.3111(5) 0.0644(17) Uani 1 d . . .
H221 H 0.269(8) 0.129(6) 0.351(6) 0.09(2) Uiso 1 d . . .
H222 H 0.205(9) 0.238(7) 0.357(7) 0.11(3) Uiso 1 d . . .
H223 H 0.377(8) 0.240(5) 0.318(5) 0.077(17) Uiso 1 d . . .
C1 C 0.0761(5) 0.2885(3) 0.1188(3) 0.0297(8) Uani 1 d . . .
N1 N 0.1580(4) 0.3704(3) 0.0836(3) 0.0282(7) Uani 1 d . . .
O11 O 0.3318(3) 0.3665(3) 0.1039(3) 0.0396(7) Uani 1 d . . .
H11 H 0.363(13) 0.445(8) 0.080(9) 0.18(4) Uiso 1 d . . .

loop_
_atom_site_aniso_label
_atom_site_aniso_U_11
_atom_site_aniso_U_22
_atom_site_aniso_U_33
_atom_site_aniso_U_23
_atom_site_aniso_U_13
_atom_site_aniso_U_12
Pd 0.0245(2) 0.0238(2) 0.0306(2) 0.0048(2) 0.00869(14) 0.0024(2)
N3 0.0252(16) 0.0284(17) 0.0318(17) -0.0002(14) 0.0095(13) 0.0016(13)
O31 0.0250(14) 0.0392(16) 0.0503(18) 0.0072(14) 0.0100(12) 0.0034(12)
C4 0.032(2) 0.0263(19) 0.0277(19) 0.0000(16) 0.0093(16) -0.0009(16)
C3 0.0297(19) 0.029(2) 0.039(2) 0.0070(17) 0.0178(17) 0.0030(16)
C31 0.043(3) 0.041(3) 0.055(3) 0.000(2) 0.016(2) -0.008(2)
C32 0.052(3) 0.059(3) 0.042(3) 0.007(3) 0.025(2) 0.012(3)
N2 0.0383(18) 0.0345(19) 0.050(2) 0.0166(17) 0.0171(16) 0.0043(16)
O21 0.055(2) 0.043(2) 0.095(3) 0.0385(18) 0.0330(19) 0.0084(15)
C2 0.031(2) 0.032(2) 0.045(2) 0.0129(19) 0.0148(18) 0.0033(17)
C21 0.066(4) 0.035(3) 0.099(5) 0.014(3) 0.054(4) 0.015(3)
C22 0.052(3) 0.086(5) 0.043(3) 0.030(3) 0.001(3) -0.008(3)
C1 0.0305(19) 0.0279(19) 0.0290(19) 0.0034(16) 0.0079(16) 0.0032(16)
N1 0.0245(15) 0.0277(17) 0.0336(17) 0.0045(14) 0.0117(13) 0.0029(13)
O11 0.0252(14) 0.0408(17) 0.0531(18) 0.0122(14) 0.0136(13) 0.0042(12)

loop_
_atom_type_symbol
_atom_type_description
_atom_type_scat_dispersion_real
_atom_type_scat_dispersion_imag
_atom_type_scat_source
C C 0.0033 0.0016 'International Tables Vol C Tables 4.2.6.8 and 6.1.1.4'
H H 0.0000 0.0000 'International Tables Vol C Tables 4.2.6.8 and 6.1.1.4'
N N 0.0061 0.0033 'International Tables Vol C Tables 4.2.6.8 and 6.1.1.4'
O O 0.0106 0.0060 'International Tables Vol C Tables 4.2.6.8 and 6.1.1.4'
Pd Pd -0.9988 1.0072 'International Tables Vol C Tables 4.2.6.8 and 6.1.1.4'

loop_
_geom_angle_atom_site_label_1
_geom_angle_atom_site_label_2
_geom_angle_atom_site_label_3
_geom_angle
_geom_angle_site_symmetry_1
_geom_angle_site_symmetry_3
_geom_angle_publ_flag
N1 Pd N1 180.0 3_565 . ?
N1 Pd N3 81.93(12) 3_565 3_565 ?
N1 Pd N3 98.07(12) . 3_565 ?
N1 Pd N3 98.07(12) 3_565 . ?
N1 Pd N3 81.93(12) . . ?
N3 Pd N3 180.0 3_565 . ?
C4 N3 O31 123.9(3) . . ?
C4 N3 Pd 112.5(2) . . ?
O31 N3 Pd 123.6(2) . . ?
N3 C4 C1 116.3(3) . . ?
N3 C4 C3 131.8(3) . . ?
C1 C4 C3 111.9(3) . . ?
C4 C3 N2 98.6(3) . . ?
C4 C3 C32 113.1(4) . . ?
N2 C3 C32 109.9(3) . . ?
C4 C3 C31 113.2(4) . . ?
N2 C3 C31 109.6(4) . . ?
C32 C3 C31 111.6(4) . . ?
C3 C31 H311 112(3) . . ?
C3 C31 H312 113(3) . . ?
H311 C31 H312 108(4) . . ?
C3 C31 H313 110(3) . . ?
H311 C31 H313 107(4) . . ?
H312 C31 H313 106(4) . . ?
C3 C32 H321 109(3) . . ?
C3 C32 H322 109(3) . . ?
H321 C32 H322 99(4) . . ?
C3 C32 H323 111(3) . . ?
H321 C32 H323 111(4) . . ?
H322 C32 H323 117(4) . . ?
O21 N2 C2 121.4(3) . . ?
O21 N2 C3 121.0(3) . . ?
C2 N2 C3 117.2(3) . . ?
N2 C2 C1 99.7(3) . . ?
N2 C2 C21 109.0(4) . . ?
C1 C2 C21 112.9(4) . . ?
N2 C2 C22 110.7(4) . . ?
C1 C2 C22 111.9(4) . . ?
C21 C2 C22 111.9(5) . . ?
C2 C21 H211 115(3) . . ?
C2 C21 H212 106(3) . . ?
H211 C21 H212 112(5) . . ?
C2 C21 H213 109(4) . . ?
H211 C21 H213 105(5) . . ?
H212 C21 H213 110(5) . . ?
C2 C22 H221 107(4) . . ?
C2 C22 H222 113(4) . . ?
H221 C22 H222 94(6) . . ?
C2 C22 H223 114(3) . . ?
H221 C22 H223 116(5) . . ?
H222 C22 H223 110(6) . . ?
N1 C1 C4 116.5(3) . . ?
N1 C1 C2 132.2(3) . . ?
C4 C1 C2 111.3(3) . . ?
C1 N1 O11 122.5(3) . . ?
C1 N1 Pd 112.7(2) . . ?
O11 N1 Pd 124.7(2) . . ?
N1 O11 H11 106(6) . . ?

loop_
_geom_bond_atom_site_label_1
_geom_bond_atom_site_label_2
_geom_bond_distance
_geom_bond_site_symmetry_2
_geom_bond_publ_flag
Pd N1 1.982(3) 3_565 ?
Pd N1 1.982(3) . ?
Pd N3 1.990(3) 3_565 ?
Pd N3 1.990(3) . ?
N3 C4 1.295(5) . ?
N3 O31 1.333(4) . ?
C4 C1 1.454(5) . ?
C4 C3 1.504(5) . ?
C3 N2 1.507(5) . ?
C3 C32 1.520(6) . ?
C3 C31 1.528(6) . ?
C31 H311 0.93(5) . ?
C31 H312 0.93(4) . ?
C31 H313 0.96(6) . ?
C32 H321 1.02(6) . ?
C32 H322 0.90(5) . ?
C32 H323 0.87(4) . ?
N2 O21 1.266(4) . ?
N2 C2 1.492(5) . ?
C2 C1 1.497(5) . ?
C2 C21 1.513(7) . ?
C2 C22 1.530(7) . ?
C21 H211 0.89(5) . ?
C21 H212 0.94(5) . ?
C21 H213 0.98(7) . ?
C22 H221 0.91(7) . ?
C22 H222 0.93(7) . ?
C22 H223 1.04(6) . ?
C1 N1 1.292(5) . ?
N1 O11 1.342(4) . ?
O11 H11 0.99(9) . ?

loop_
_geom_hbond_atom_site_label_D
_geom_hbond_atom_site_label_H
_geom_hbond_atom_site_label_A
_geom_hbond_distance_DH
_geom_hbond_distance_HA
_geom_hbond_distance_DA
_geom_hbond_angle_DHA
_geom_hbond_site_symmetry_A
O11 H11 O31 0.99(9) 1.74(10) 2.683(4) 159(9) 3_565
